data_7705011
loop_
_publ_author_name
'Mews, N. M.'
'Reimann, M.'
'H\"orner, G'
'Kaupp, M.'
'Schubert, H.'
'Berkefeld, A.'

_publ_section_title
;
 A four-parameter system for rationalising the electronic properties of
 transition metal-radical ligand complexes.
;
_journal_issue 28
_journal_name_full 'Dalton transactions (Cambridge, England : 2003)'
_journal_page_first 9735
_journal_page_last 9742
_journal_paper_doi 10.1039/d0dt02237c
_journal_volume 49
_journal_year 2020
_chemical_formula_sum 'C142 H174 F6 P2 Pt2 S4'
_chemical_formula_weight 2575.16
_space_group_crystal_system monoclinic
_space_group_IT_number 12
_space_group_name_Hall '-I 2y'
_space_group_name_H-M_alt 'I 1 2/m 1'
_atom_sites_solution_hydrogens geom
_audit_creation_method SHELXL-2018/1
_audit_update_record
;
2019-10-22 deposited with the CCDC.	2020-07-02 downloaded from the CCDC.
;
_cell_angle_alpha 90
_cell_angle_beta 93.0630(10)
_cell_angle_gamma 90
_cell_formula_units_Z 2
_cell_length_a 9.8530(2)
_cell_length_b 31.8471(6)
_cell_length_c 20.0163(4)
_cell_measurement_reflns_used 9871
_cell_measurement_temperature 100(2)
_cell_measurement_theta_max 28.30
_cell_measurement_theta_min 2.68
_cell_volume 6271.9(2)
_computing_cell_refinement 'Bruker SAINT'
_computing_data_collection 'Bruker APEX2'
_computing_data_reduction 'Bruker SAINT'
_computing_structure_refinement 'SHELXL-2018/1 (Sheldrick, 2018)'
_computing_structure_solution 'SHELXS-97 (Sheldrick 2008)'
_diffrn_ambient_temperature 100(2)
_diffrn_measured_fraction_theta_full 1.000
_diffrn_measured_fraction_theta_max 0.998
_diffrn_measurement_device_type 'Bruker APEX-II CCD'
_diffrn_measurement_method '\f and \w scans'
_diffrn_radiation_type MoK\a
_diffrn_radiation_wavelength 0.71073
_diffrn_reflns_av_R_equivalents 0.0275
_diffrn_reflns_av_unetI/netI 0.0124
_diffrn_reflns_Laue_measured_fraction_full 1.000
_diffrn_reflns_Laue_measured_fraction_max 0.998
_diffrn_reflns_limit_h_max 13
_diffrn_reflns_limit_h_min -13
_diffrn_reflns_limit_k_max 42
_diffrn_reflns_limit_k_min -42
_diffrn_reflns_limit_l_max 26
_diffrn_reflns_limit_l_min -26
_diffrn_reflns_number 81942
_diffrn_reflns_point_group_measured_fraction_full 1.000
_diffrn_reflns_point_group_measured_fraction_max 0.998
_diffrn_reflns_theta_full 25.242
_diffrn_reflns_theta_max 28.316
_diffrn_reflns_theta_min 2.038
_exptl_absorpt_coefficient_mu 2.379
_exptl_absorpt_correction_T_max 0.7457
_exptl_absorpt_correction_T_min 0.6743
_exptl_absorpt_correction_type multi-scan
_exptl_absorpt_process_details 'SADABS V2012/1 (Bruker AXS Inc.)'
_exptl_crystal_colour yellow
_exptl_crystal_density_diffrn 1.364
_exptl_crystal_description prism
_exptl_crystal_F_000 2660
_exptl_crystal_size_max 0.195
_exptl_crystal_size_mid 0.15
_exptl_crystal_size_min 0.082
_refine_diff_density_max 0.752
_refine_diff_density_min -0.303
_refine_diff_density_rms 0.056
_refine_ls_extinction_method none
_refine_ls_goodness_of_fit_ref 1.072
_refine_ls_hydrogen_treatment constr
_refine_ls_matrix_type full
_refine_ls_number_parameters 375
_refine_ls_number_reflns 7943
_refine_ls_number_restraints 0
_refine_ls_restrained_S_all 1.072
_refine_ls_R_factor_all 0.0170
_refine_ls_R_factor_gt 0.0151
_refine_ls_shift/su_max 0.003
_refine_ls_shift/su_mean 0.000
_refine_ls_structure_factor_coef Fsqd
_refine_ls_weighting_details 'w=1/[\s^2^(Fo^2^)+(0.0189P)^2^+5.7270P] where P=(Fo^2^+2Fc^2^)/3'
_refine_ls_weighting_scheme calc
_refine_ls_wR_factor_gt 0.0365
_refine_ls_wR_factor_ref 0.0372
_reflns_Friedel_coverage 0.000
_reflns_number_gt 7558
_reflns_number_total 7943
_reflns_threshold_expression 'I > 2\s(I)'
_cod_data_source_file d0dt02237c3.cif
_cod_data_source_block shelx_CCDC4
_cod_original_sg_symbol_H-M 'I 2/m'
_cod_database_code 7705011
_shelx_shelxl_version_number 2018/1
_shelx_space_group_comment
;
The symmetry employed for this shelxl refinement is uniquely defined
by the following loop, which should always be used as a source of
symmetry information in preference to the above space-group names.
They are only intended as comments.
;

loop_
_space_group_symop_operation_xyz
'x, y, z'
'-x, y, -z'
'x+1/2, y+1/2, z+1/2'
'-x+1/2, y+1/2, -z+1/2'
'-x, -y, -z'
'x, -y, z'
'-x+1/2, -y+1/2, -z+1/2'
'x+1/2, -y+1/2, z+1/2'

loop_
_atom_site_label
_atom_site_type_symbol
_atom_site_fract_x
_atom_site_fract_y
_atom_site_fract_z
_atom_site_U_iso_or_equiv
_atom_site_adp_type
_atom_site_occupancy
_atom_site_site_symmetry_order
_atom_site_calc_flag
_atom_site_refinement_flags_posn
_atom_site_refinement_flags_adp
_atom_site_refinement_flags_occupancy
_atom_site_disorder_assembly
_atom_site_disorder_group
Pt1 Pt 0.46552(2) 0.000000 0.22572(2) 0.01024(2) Uani 1 2 d S T P . .
S1 S 0.45355(3) 0.07416(2) 0.21614(2) 0.01690(7) Uani 1 1 d . . . . .
P1 P 0.23222(5) 0.000000 0.22024(2) 0.01185(9) Uani 1 2 d S T P . .
C6 C 0.69805(13) 0.08960(4) 0.29359(7) 0.0136(2) Uani 1 1 d . . . . .
C1 C 0.58648(13) 0.10478(4) 0.25433(6) 0.0132(2) Uani 1 1 d . . . . .
C8 C 0.69642(12) 0.02172(4) 0.23532(6) 0.0124(2) Uani 1 1 d . . . . .
H8 H 0.682554 0.036365 0.195338 0.015 Uiso 1 1 calc R U . . .
C2 C 0.57258(13) 0.14867(4) 0.24716(7) 0.0150(2) Uani 1 1 d . . . . .
C9 C 0.75033(13) 0.02220(4) 0.35469(7) 0.0139(2) Uani 1 1 d . . . . .
H9 H 0.772526 0.036705 0.394100 0.017 Uiso 1 1 calc R U . . .
C3 C 0.66451(14) 0.17497(4) 0.28178(7) 0.0178(3) Uani 1 1 d . . . . .
H3 H 0.653156 0.203835 0.277181 0.021 Uiso 1 1 calc R U . . .
C24 C 0.15794(13) 0.04747(4) 0.18065(7) 0.0156(3) Uani 1 1 d . . . . .
H24 H 0.202268 0.070822 0.205097 0.019 Uiso 1 1 calc R U . . .
C5 C 0.78844(14) 0.11706(4) 0.32760(7) 0.0158(3) Uani 1 1 d . . . . .
H5 H 0.860640 0.106070 0.353856 0.019 Uiso 1 1 calc R U . . .
C4 C 0.77311(14) 0.16025(4) 0.32315(7) 0.0169(3) Uani 1 1 d . . . . .
C10 C 0.87376(15) 0.19133(5) 0.35699(8) 0.0217(3) Uani 1 1 d . . . . .
C30 C 0.16626(18) 0.000000 0.30480(9) 0.0147(3) Uani 1 2 d S T P . .
H30 H 0.066840 0.000000 0.299191 0.018 Uiso 1 2 calc R U P . .
C11 C 0.98447(19) 0.16915(5) 0.40060(9) 0.0331(4) Uani 1 1 d . . . . .
H11A H 0.943269 0.153746 0.435425 0.050 Uiso 1 1 calc R U . . .
H11B H 1.033556 0.150162 0.373520 0.050 Uiso 1 1 calc R U . . .
H11C H 1.045934 0.189662 0.420183 0.050 Uiso 1 1 calc R U . . .
C25 C 0.19434(15) 0.05399(5) 0.10764(7) 0.0199(3) Uani 1 1 d . . . . .
H25A H 0.290294 0.048491 0.103278 0.024 Uiso 1 1 calc R U . . .
H25B H 0.142807 0.034616 0.078769 0.024 Uiso 1 1 calc R U . . .
C14 C 0.46516(14) 0.16806(4) 0.20090(7) 0.0156(2) Uani 1 1 d . . . . .
C31 C 0.20737(16) 0.03959(5) 0.34480(7) 0.0219(3) Uani 1 1 d . . . . .
H31A H 0.305543 0.040681 0.351462 0.026 Uiso 1 1 calc R U . . .
H31B H 0.177929 0.064336 0.319758 0.026 Uiso 1 1 calc R U . . .
C15 C 0.48965(14) 0.17225(4) 0.13294(7) 0.0175(3) Uani 1 1 d . . . . .
C26 C 0.16145(16) 0.09909(5) 0.08680(8) 0.0253(3) Uani 1 1 d . . . . .
H26A H 0.182360 0.103100 0.040421 0.030 Uiso 1 1 calc R U . . .
H26B H 0.217540 0.118248 0.113946 0.030 Uiso 1 1 calc R U . . .
C16 C 0.39373(15) 0.19259(4) 0.09081(7) 0.0196(3) Uani 1 1 d . . . . .
H16 H 0.410493 0.195607 0.045779 0.024 Uiso 1 1 calc R U . . .
C32 C 0.14299(16) 0.03952(5) 0.41298(8) 0.0255(3) Uani 1 1 d . . . . .
H32A H 0.174250 0.063938 0.438348 0.031 Uiso 1 1 calc R U . . .
H32B H 0.044997 0.041509 0.406112 0.031 Uiso 1 1 calc R U . . .
C17 C 0.27377(15) 0.20852(5) 0.11403(8) 0.0213(3) Uani 1 1 d . . . . .
C29 C 0.00505(14) 0.05497(5) 0.18722(8) 0.0246(3) Uani 1 1 d . . . . .
H29A H -0.046987 0.035434 0.158874 0.030 Uiso 1 1 calc R U . . .
H29B H -0.018209 0.050408 0.233138 0.030 Uiso 1 1 calc R U . . .
C18 C 0.25113(15) 0.20387(5) 0.18159(8) 0.0235(3) Uani 1 1 d . . . . .
H18 H 0.171285 0.214341 0.197946 0.028 Uiso 1 1 calc R U . . .
C19 C 0.34505(15) 0.18389(5) 0.22550(7) 0.0207(3) Uani 1 1 d . . . . .
C21 C 0.61798(16) 0.15485(5) 0.10579(8) 0.0257(3) Uani 1 1 d . . . . .
H21A H 0.616994 0.159621 0.058410 0.039 Uiso 1 1 calc R U . . .
H21B H 0.623236 0.125239 0.114540 0.039 Uiso 1 1 calc R U . . .
H21C H 0.695395 0.168609 0.127138 0.039 Uiso 1 1 calc R U . . .
C22 C 0.17068(18) 0.23003(6) 0.06704(9) 0.0322(4) Uani 1 1 d . . . . .
H22A H 0.203031 0.257515 0.056240 0.048 Uiso 1 1 calc R U . . .
H22B H 0.085899 0.232461 0.088232 0.048 Uiso 1 1 calc R U . . .
H22C H 0.157630 0.213797 0.026802 0.048 Uiso 1 1 calc R U . . .
C12 C 0.94241(16) 0.21558(5) 0.30201(9) 0.0278(3) Uani 1 1 d . . . . .
H12A H 0.874512 0.229710 0.274129 0.042 Uiso 1 1 calc R U . . .
H12B H 1.004072 0.235876 0.322057 0.042 Uiso 1 1 calc R U . . .
H12C H 0.991694 0.196376 0.275394 0.042 Uiso 1 1 calc R U . . .
C33 C 0.1788(2) 0.000000 0.45297(10) 0.0269(5) Uani 1 2 d S T P . .
H33A H 0.129876 0.000000 0.493764 0.032 Uiso 1 2 calc R U P . .
H33B H 0.275293 0.000001 0.465389 0.032 Uiso 1 2 calc R U P . .
C28 C -0.02939(16) 0.10014(6) 0.16628(10) 0.0335(4) Uani 1 1 d . . . . .
H28A H -0.126266 0.104733 0.168948 0.040 Uiso 1 1 calc R U . . .
H28B H 0.017737 0.119459 0.196963 0.040 Uiso 1 1 calc R U . . .
C20 C 0.31671(18) 0.17885(6) 0.29821(8) 0.0331(4) Uani 1 1 d . . . . .
H20A H 0.234144 0.193295 0.307216 0.050 Uiso 1 1 calc R U . . .
H20B H 0.390609 0.190471 0.325426 0.050 Uiso 1 1 calc R U . . .
H20C H 0.307294 0.149567 0.308357 0.050 Uiso 1 1 calc R U . . .
C27 C 0.01128(17) 0.10912(6) 0.09513(9) 0.0349(4) Uani 1 1 d . . . . .
H27A H -0.005395 0.138477 0.084720 0.042 Uiso 1 1 calc R U . . .
H27B H -0.044381 0.092350 0.063868 0.042 Uiso 1 1 calc R U . . .
C13 C 0.7984(2) 0.22222(6) 0.40067(11) 0.0445(5) Uani 1 1 d . . . . .
H13A H 0.755320 0.207055 0.435161 0.067 Uiso 1 1 calc R U . . .
H13B H 0.861986 0.241972 0.420684 0.067 Uiso 1 1 calc R U . . .
H13C H 0.730800 0.236973 0.373501 0.067 Uiso 1 1 calc R U . . .
C7 C 0.71780(12) 0.04403(4) 0.29693(7) 0.0127(2) Uani 1 1 d . . . . .
C62 C 0.50200(18) 0.07272(8) 0.46525(10) 0.0460(5) Uani 1 1 d . . . . .
H62 H 0.503792 0.047349 0.442300 0.055 Uiso 0.5 1 calc R U P . .
C61 C 0.50330(19) 0.10959(9) 0.43058(9) 0.0478(6) Uani 1 1 d . . . . .
H61 H 0.505383 0.109799 0.384188 0.057 Uiso 1 1 calc R U . . .
F2 F 0.5063(2) 0.04133(7) 0.43400(12) 0.0411(5) Uani 0.5 1 d . . P . .
C60 C 0.5015(2) 0.14586(9) 0.46577(10) 0.0500(6) Uani 1 1 d . . . . .
H60 H 0.502225 0.171328 0.443058 0.060 Uiso 0.5 1 calc R U P . .
F1 F 0.5025(3) 0.17780(8) 0.43440(14) 0.0545(7) Uani 0.5 1 d . . P . .
C52 C 0.500000 0.04410(13) 0.000000 0.0558(9) Uani 1 2 d S T P . .
H52 H 0.499999 0.073300 0.000001 0.067 Uiso 1 2 calc R U P . .
C51 C 0.6012(2) 0.02177(8) 0.03307(11) 0.0558(6) Uani 1 1 d . . . . .
H51 H 0.671462 0.036075 0.056056 0.067 Uiso 0.5 1 calc R U P . .
F5 F 0.6958(3) 0.04181(9) 0.06286(13) 0.0554(7) Uani 0.5 1 d . . P . .

loop_
_atom_site_aniso_label
_atom_site_aniso_U_11
_atom_site_aniso_U_22
_atom_site_aniso_U_33
_atom_site_aniso_U_23
_atom_site_aniso_U_13
_atom_site_aniso_U_12
Pt1 0.00903(3) 0.01010(3) 0.01144(3) 0.000 -0.00105(2) 0.000
S1 0.01298(14) 0.01097(14) 0.02606(17) 0.00242(12) -0.00533(12) 0.00024(11)
P1 0.01018(19) 0.0147(2) 0.0106(2) 0.000 -0.00060(16) 0.000
C6 0.0144(6) 0.0115(6) 0.0149(6) 0.0004(5) 0.0007(5) -0.0007(5)
C1 0.0132(6) 0.0121(6) 0.0144(6) 0.0009(5) 0.0015(5) -0.0013(4)
C8 0.0093(5) 0.0147(6) 0.0131(6) 0.0018(5) -0.0010(4) 0.0003(4)
C2 0.0169(6) 0.0126(6) 0.0157(6) 0.0021(5) 0.0023(5) 0.0015(5)
C9 0.0131(6) 0.0132(6) 0.0150(6) -0.0017(5) -0.0029(5) -0.0005(5)
C3 0.0221(7) 0.0102(6) 0.0211(7) 0.0006(5) 0.0015(5) -0.0008(5)
C24 0.0111(6) 0.0195(7) 0.0159(6) 0.0035(5) -0.0016(5) 0.0018(5)
C5 0.0166(6) 0.0143(6) 0.0162(6) 0.0002(5) -0.0016(5) -0.0010(5)
C4 0.0207(6) 0.0134(6) 0.0166(6) -0.0009(5) 0.0003(5) -0.0033(5)
C10 0.0249(7) 0.0143(6) 0.0256(7) -0.0038(6) -0.0014(6) -0.0054(5)
C30 0.0130(8) 0.0200(9) 0.0112(8) 0.000 0.0010(6) 0.000
C11 0.0414(9) 0.0249(8) 0.0310(9) 0.0038(7) -0.0162(7) -0.0153(7)
C25 0.0196(6) 0.0252(7) 0.0145(6) 0.0039(5) -0.0023(5) -0.0013(5)
C14 0.0186(6) 0.0099(6) 0.0180(6) 0.0025(5) 0.0001(5) 0.0013(5)
C31 0.0251(7) 0.0251(7) 0.0158(6) -0.0043(5) 0.0019(5) -0.0046(6)
C15 0.0198(6) 0.0127(6) 0.0201(7) 0.0006(5) 0.0015(5) 0.0009(5)
C26 0.0247(7) 0.0294(8) 0.0215(7) 0.0112(6) -0.0024(6) -0.0016(6)
C16 0.0253(7) 0.0169(7) 0.0166(6) 0.0026(5) -0.0001(5) 0.0011(5)
C32 0.0253(7) 0.0346(9) 0.0169(7) -0.0077(6) 0.0031(6) -0.0016(6)
C17 0.0225(7) 0.0168(7) 0.0242(7) 0.0045(6) -0.0028(6) 0.0025(5)
C29 0.0124(6) 0.0310(8) 0.0305(8) 0.0115(7) 0.0011(5) 0.0038(6)
C18 0.0208(7) 0.0225(7) 0.0277(8) 0.0072(6) 0.0042(6) 0.0082(6)
C19 0.0222(7) 0.0192(7) 0.0210(7) 0.0049(5) 0.0037(6) 0.0049(5)
C21 0.0269(8) 0.0295(8) 0.0212(7) 0.0040(6) 0.0055(6) 0.0093(6)
C22 0.0307(8) 0.0354(9) 0.0300(8) 0.0098(7) -0.0039(7) 0.0107(7)
C12 0.0247(7) 0.0205(7) 0.0374(9) 0.0078(7) -0.0051(6) -0.0071(6)
C33 0.0210(10) 0.0482(14) 0.0117(9) 0.000 0.0019(7) 0.000
C28 0.0201(7) 0.0359(9) 0.0448(10) 0.0181(8) 0.0042(7) 0.0127(7)
C20 0.0321(8) 0.0437(10) 0.0243(8) 0.0117(7) 0.0095(7) 0.0176(7)
C27 0.0248(8) 0.0397(10) 0.0395(10) 0.0210(8) -0.0045(7) 0.0060(7)
C13 0.0381(10) 0.0381(11) 0.0579(13) -0.0313(10) 0.0093(9) -0.0127(8)
C7 0.0097(5) 0.0118(6) 0.0164(6) -0.0009(5) -0.0008(4) -0.0002(4)
C62 0.0170(8) 0.0858(17) 0.0348(10) -0.0149(11) -0.0026(7) 0.0055(9)
C61 0.0319(9) 0.0965(18) 0.0152(8) 0.0022(10) 0.0039(7) 0.0103(10)
F2 0.0342(11) 0.0445(13) 0.0445(13) -0.0175(10) 0.0024(10) 0.0044(9)
C60 0.0270(9) 0.0923(18) 0.0305(10) 0.0120(11) -0.0001(7) 0.0026(10)
F1 0.0575(15) 0.0464(14) 0.0585(16) 0.0297(13) -0.0083(12) -0.0039(12)
C52 0.061(2) 0.070(2) 0.0382(16) 0.000 0.0180(15) 0.000
C51 0.0533(13) 0.0853(17) 0.0305(10) -0.0069(10) 0.0184(9) -0.0101(12)
F5 0.0523(15) 0.0690(18) 0.0453(14) -0.0068(13) 0.0077(12) -0.0129(13)

loop_
_atom_type_symbol
_atom_type_description
_atom_type_scat_dispersion_real
_atom_type_scat_dispersion_imag
_atom_type_scat_source
C C 0.0033 0.0016 'International Tables Vol C Tables 4.2.6.8 and 6.1.1.4'
Pt Pt -1.7033 8.3905 'International Tables Vol C Tables 4.2.6.8 and 6.1.1.4'
S S 0.1246 0.1234 'International Tables Vol C Tables 4.2.6.8 and 6.1.1.4'
P P 0.1023 0.0942 'International Tables Vol C Tables 4.2.6.8 and 6.1.1.4'
F F 0.0171 0.0103 'International Tables Vol C Tables 4.2.6.8 and 6.1.1.4'
H H 0.0000 0.0000 'International Tables Vol C Tables 4.2.6.8 and 6.1.1.4'

loop_
_geom_angle_atom_site_label_1
_geom_angle_atom_site_label_2
_geom_angle_atom_site_label_3
_geom_angle
_geom_angle_site_symmetry_1
_geom_angle_site_symmetry_3
_geom_angle_publ_flag
P1 Pt1 S1 87.180(8) . 6 ?
P1 Pt1 S1 87.180(8) . . ?
S1 Pt1 S1 169.371(17) 6 . ?
P1 Pt1 C8 162.95(3) . 6 ?
S1 Pt1 C8 76.11(3) 6 6 ?
S1 Pt1 C8 109.86(3) . 6 ?
P1 Pt1 C8 162.95(3) . . ?
S1 Pt1 C8 109.86(3) 6 . ?
S1 Pt1 C8 76.11(3) . . ?
C8 Pt1 C8 33.86(6) 6 . ?
C1 S1 Pt1 118.71(4) . . ?
C24 P1 C24 110.46(9) 6 . ?
C24 P1 C30 104.10(5) 6 . ?
C24 P1 C30 104.10(5) . . ?
C24 P1 Pt1 113.25(4) 6 . ?
C24 P1 Pt1 113.25(4) . . ?
C30 P1 Pt1 110.92(6) . . ?
C5 C6 C1 121.10(12) . . ?
C5 C6 C7 121.17(12) . . ?
C1 C6 C7 117.73(12) . . ?
C6 C1 C2 117.87(12) . . ?
C6 C1 S1 126.20(10) . . ?
C2 C1 S1 115.82(10) . . ?
C8 C8 C7 119.81(7) 6 . ?
C8 C8 Pt1 73.07(3) 6 . ?
C7 C8 Pt1 108.11(8) . . ?
C8 C8 H8 120.1 6 . ?
C7 C8 H8 120.1 . . ?
Pt1 C8 H8 88.9 . . ?
C3 C2 C1 119.26(12) . . ?
C3 C2 C14 118.57(12) . . ?
C1 C2 C14 122.12(12) . . ?
C7 C9 C9 120.43(8) . 6 ?
C7 C9 H9 119.8 . . ?
C9 C9 H9 119.8 6 . ?
C2 C3 C4 123.39(13) . . ?
C2 C3 H3 118.3 . . ?
C4 C3 H3 118.3 . . ?
C25 C24 C29 109.86(11) . . ?
C25 C24 P1 114.37(10) . . ?
C29 C24 P1 117.36(10) . . ?
C25 C24 H24 104.6 . . ?
C29 C24 H24 104.6 . . ?
P1 C24 H24 104.6 . . ?
C4 C5 C6 121.66(13) . . ?
C4 C5 H5 119.2 . . ?
C6 C5 H5 119.2 . . ?
C5 C4 C3 116.62(12) . . ?
C5 C4 C10 123.13(13) . . ?
C3 C4 C10 120.11(12) . . ?
C12 C10 C11 108.27(13) . . ?
C12 C10 C4 107.97(12) . . ?
C11 C10 C4 112.22(12) . . ?
C12 C10 C13 109.38(14) . . ?
C11 C10 C13 108.80(15) . . ?
C4 C10 C13 110.16(13) . . ?
C31 C30 C31 110.31(16) 6 . ?
C31 C30 P1 112.46(9) 6 . ?
C31 C30 P1 112.46(9) . . ?
C31 C30 H30 107.1 6 . ?
C31 C30 H30 107.1 . . ?
P1 C30 H30 107.1 . . ?
C10 C11 H11A 109.5 . . ?
C10 C11 H11B 109.5 . . ?
H11A C11 H11B 109.5 . . ?
C10 C11 H11C 109.5 . . ?
H11A C11 H11C 109.5 . . ?
H11B C11 H11C 109.5 . . ?
C26 C25 C24 109.27(12) . . ?
C26 C25 H25A 109.8 . . ?
C24 C25 H25A 109.8 . . ?
C26 C25 H25B 109.8 . . ?
C24 C25 H25B 109.8 . . ?
H25A C25 H25B 108.3 . . ?
C19 C14 C15 120.00(13) . . ?
C19 C14 C2 120.84(12) . . ?
C15 C14 C2 119.07(12) . . ?
C32 C31 C30 110.61(13) . . ?
C32 C31 H31A 109.5 . . ?
C30 C31 H31A 109.5 . . ?
C32 C31 H31B 109.5 . . ?
C30 C31 H31B 109.5 . . ?
H31A C31 H31B 108.1 . . ?
C16 C15 C14 119.08(13) . . ?
C16 C15 C21 120.52(13) . . ?
C14 C15 C21 120.41(12) . . ?
C25 C26 C27 111.03(13) . . ?
C25 C26 H26A 109.4 . . ?
C27 C26 H26A 109.4 . . ?
C25 C26 H26B 109.4 . . ?
C27 C26 H26B 109.4 . . ?
H26A C26 H26B 108.0 . . ?
C17 C16 C15 121.97(13) . . ?
C17 C16 H16 119.0 . . ?
C15 C16 H16 119.0 . . ?
C33 C32 C31 111.93(14) . . ?
C33 C32 H32A 109.2 . . ?
C31 C32 H32A 109.2 . . ?
C33 C32 H32B 109.2 . . ?
C31 C32 H32B 109.2 . . ?
H32A C32 H32B 107.9 . . ?
C16 C17 C18 118.05(13) . . ?
C16 C17 C22 120.87(14) . . ?
C18 C17 C22 121.08(14) . . ?
C28 C29 C24 109.04(12) . . ?
C28 C29 H29A 109.9 . . ?
C24 C29 H29A 109.9 . . ?
C28 C29 H29B 109.9 . . ?
C24 C29 H29B 109.9 . . ?
H29A C29 H29B 108.3 . . ?
C17 C18 C19 121.72(13) . . ?
C17 C18 H18 119.1 . . ?
C19 C18 H18 119.1 . . ?
C18 C19 C14 119.17(13) . . ?
C18 C19 C20 120.44(13) . . ?
C14 C19 C20 120.37(13) . . ?
C15 C21 H21A 109.5 . . ?
C15 C21 H21B 109.5 . . ?
H21A C21 H21B 109.5 . . ?
C15 C21 H21C 109.5 . . ?
H21A C21 H21C 109.5 . . ?
H21B C21 H21C 109.5 . . ?
C17 C22 H22A 109.5 . . ?
C17 C22 H22B 109.5 . . ?
H22A C22 H22B 109.5 . . ?
C17 C22 H22C 109.5 . . ?
H22A C22 H22C 109.5 . . ?
H22B C22 H22C 109.5 . . ?
C10 C12 H12A 109.5 . . ?
C10 C12 H12B 109.5 . . ?
H12A C12 H12B 109.5 . . ?
C10 C12 H12C 109.5 . . ?
H12A C12 H12C 109.5 . . ?
H12B C12 H12C 109.5 . . ?
C32 C33 C32 111.48(17) . 6 ?
C32 C33 H33A 109.3 . . ?
C32 C33 H33A 109.3 6 . ?
C32 C33 H33B 109.3 . . ?
C32 C33 H33B 109.3 6 . ?
H33A C33 H33B 108.0 . . ?
C27 C28 C29 111.46(15) . . ?
C27 C28 H28A 109.3 . . ?
C29 C28 H28A 109.3 . . ?
C27 C28 H28B 109.3 . . ?
C29 C28 H28B 109.3 . . ?
H28A C28 H28B 108.0 . . ?
C19 C20 H20A 109.5 . . ?
C19 C20 H20B 109.5 . . ?
H20A C20 H20B 109.5 . . ?
C19 C20 H20C 109.5 . . ?
H20A C20 H20C 109.5 . . ?
H20B C20 H20C 109.5 . . ?
C28 C27 C26 111.45(13) . . ?
C28 C27 H27A 109.3 . . ?
C26 C27 H27A 109.3 . . ?
C28 C27 H27B 109.3 . . ?
C26 C27 H27B 109.3 . . ?
H27A C27 H27B 108.0 . . ?
C10 C13 H13A 109.5 . . ?
C10 C13 H13B 109.5 . . ?
H13A C13 H13B 109.5 . . ?
C10 C13 H13C 109.5 . . ?
H13A C13 H13C 109.5 . . ?
H13B C13 H13C 109.5 . . ?
C9 C7 C8 119.50(12) . . ?
C9 C7 C6 124.38(12) . . ?
C8 C7 C6 116.09(12) . . ?
C61 C62 C62 120.61(12) . 2_656 ?
C61 C62 H62 119.7 . . ?
C62 C62 H62 119.7 2_656 . ?
C60 C61 C62 117.98(18) . . ?
C60 C61 H61 121.0 . . ?
C62 C61 H61 121.0 . . ?
C61 C60 C60 121.41(13) . 2_656 ?
C61 C60 H60 119.3 . . ?
C60 C60 H60 119.3 2_656 . ?
C51 C52 C51 117.3(4) . 2_655 ?
C51 C52 H52 121.4 . . ?
C51 C52 H52 121.4 2_655 . ?
C52 C51 C51 121.36(19) . 6 ?
C52 C51 H51 119.3 . . ?
C51 C51 H51 119.3 6 . ?

loop_
_geom_bond_atom_site_label_1
_geom_bond_atom_site_label_2
_geom_bond_distance
_geom_bond_site_symmetry_2
_geom_bond_publ_flag
Pt1 P1 2.2955(4) . ?
Pt1 S1 2.3719(3) 6 ?
Pt1 S1 2.3719(3) . ?
Pt1 C8 2.3758(12) 6 ?
Pt1 C8 2.3758(12) . ?
S1 C1 1.7730(13) . ?
P1 C24 1.8404(14) 6 ?
P1 C24 1.8405(14) . ?
P1 C30 1.8452(19) . ?
C6 C5 1.3990(18) . ?
C6 C1 1.4027(18) . ?
C6 C7 1.4653(18) . ?
C1 C2 1.4109(18) . ?
C8 C8 1.384(3) 6 ?
C8 C7 1.4291(18) . ?
C8 H8 0.9300 . ?
C2 C3 1.3912(19) . ?
C2 C14 1.5014(18) . ?
C9 C7 1.3722(18) . ?
C9 C9 1.414(3) 6 ?
C9 H9 0.9300 . ?
C3 C4 1.398(2) . ?
C3 H3 0.9300 . ?
C24 C25 1.5374(19) . ?
C24 C29 1.5378(18) . ?
C24 H24 0.9800 . ?
C5 C4 1.3860(19) . ?
C5 H5 0.9300 . ?
C4 C10 1.5329(19) . ?
C10 C12 1.531(2) . ?
C10 C11 1.533(2) . ?
C10 C13 1.534(2) . ?
C30 C31 1.5363(17) 6 ?
C30 C31 1.5363(18) . ?
C30 H30 0.9800 . ?
C11 H11A 0.9600 . ?
C11 H11B 0.9600 . ?
C11 H11C 0.9600 . ?
C25 C26 1.526(2) . ?
C25 H25A 0.9700 . ?
C25 H25B 0.9700 . ?
C14 C19 1.3998(19) . ?
C14 C15 1.4006(19) . ?
C31 C32 1.535(2) . ?
C31 H31A 0.9700 . ?
C31 H31B 0.9700 . ?
C15 C16 1.392(2) . ?
C15 C21 1.5082(19) . ?
C26 C27 1.532(2) . ?
C26 H26A 0.9700 . ?
C26 H26B 0.9700 . ?
C16 C17 1.389(2) . ?
C16 H16 0.9300 . ?
C32 C33 1.523(2) . ?
C32 H32A 0.9700 . ?
C32 H32B 0.9700 . ?
C17 C18 1.390(2) . ?
C17 C22 1.511(2) . ?
C29 C28 1.531(2) . ?
C29 H29A 0.9700 . ?
C29 H29B 0.9700 . ?
C18 C19 1.395(2) . ?
C18 H18 0.9300 . ?
C19 C20 1.505(2) . ?
C21 H21A 0.9600 . ?
C21 H21B 0.9600 . ?
C21 H21C 0.9600 . ?
C22 H22A 0.9600 . ?
C22 H22B 0.9600 . ?
C22 H22C 0.9600 . ?
C12 H12A 0.9600 . ?
C12 H12B 0.9600 . ?
C12 H12C 0.9600 . ?
C33 H33A 0.9700 . ?
C33 H33B 0.9700 . ?
C28 C27 1.527(2) . ?
C28 H28A 0.9700 . ?
C28 H28B 0.9700 . ?
C20 H20A 0.9600 . ?
C20 H20B 0.9600 . ?
C20 H20C 0.9600 . ?
C27 H27A 0.9700 . ?
C27 H27B 0.9700 . ?
C13 H13A 0.9600 . ?
C13 H13B 0.9600 . ?
C13 H13C 0.9600 . ?
C62 C61 1.365(3) . ?
C62 C62 1.394(4) 2_656 ?
C62 H62 0.9300 . ?
C61 C60 1.353(3) . ?
C61 H61 0.9300 . ?
C60 C60 1.372(4) 2_656 ?
C60 H60 0.9300 . ?
C52 C51 1.366(3) . ?
C52 C51 1.366(3) 2_655 ?
C52 H52 0.9300 . ?
C51 C51 1.387(5) 6 ?
C51 H51 0.9300 . ?

loop_
_geom_torsion_atom_site_label_1
_geom_torsion_atom_site_label_2
_geom_torsion_atom_site_label_3
_geom_torsion_atom_site_label_4
_geom_torsion
_geom_torsion_site_symmetry_1
_geom_torsion_site_symmetry_2
_geom_torsion_site_symmetry_3
_geom_torsion_site_symmetry_4
_geom_torsion_publ_flag
C5 C6 C1 C2 3.50(19) . . . . ?
C7 C6 C1 C2 -175.60(12) . . . . ?
C5 C6 C1 S1 -172.49(10) . . . . ?
C7 C6 C1 S1 8.40(18) . . . . ?
Pt1 S1 C1 C6 -3.47(14) . . . . ?
Pt1 S1 C1 C2 -179.54(8) . . . . ?
C6 C1 C2 C3 -3.47(19) . . . . ?
S1 C1 C2 C3 172.94(10) . . . . ?
C6 C1 C2 C14 173.78(12) . . . . ?
S1 C1 C2 C14 -9.81(17) . . . . ?
C1 C2 C3 C4 1.1(2) . . . . ?
C14 C2 C3 C4 -176.26(13) . . . . ?
C24 P1 C24 C25 -66.88(13) 6 . . . ?
C30 P1 C24 C25 -178.09(10) . . . . ?
Pt1 P1 C24 C25 61.35(11) . . . . ?
C24 P1 C24 C29 63.98(14) 6 . . . ?
C30 P1 C24 C29 -47.22(13) . . . . ?
Pt1 P1 C24 C29 -167.79(10) . . . . ?
C1 C6 C5 C4 -1.1(2) . . . . ?
C7 C6 C5 C4 178.00(13) . . . . ?
C6 C5 C4 C3 -1.4(2) . . . . ?
C6 C5 C4 C10 -177.03(13) . . . . ?
C2 C3 C4 C5 1.4(2) . . . . ?
C2 C3 C4 C10 177.16(13) . . . . ?
C5 C4 C10 C12 114.27(15) . . . . ?
C3 C4 C10 C12 -61.24(17) . . . . ?
C5 C4 C10 C11 -5.0(2) . . . . ?
C3 C4 C10 C11 179.52(14) . . . . ?
C5 C4 C10 C13 -126.35(17) . . . . ?
C3 C4 C10 C13 58.14(19) . . . . ?
C24 P1 C30 C31 59.49(13) 6 . . 6 ?
C24 P1 C30 C31 175.25(11) . . . 6 ?
Pt1 P1 C30 C31 -62.63(11) . . . 6 ?
C24 P1 C30 C31 -175.25(11) 6 . . . ?
C24 P1 C30 C31 -59.49(13) . . . . ?
Pt1 P1 C30 C31 62.63(11) . . . . ?
C29 C24 C25 C26 61.05(15) . . . . ?
P1 C24 C25 C26 -164.52(10) . . . . ?
C3 C2 C14 C19 -82.61(17) . . . . ?
C1 C2 C14 C19 100.12(16) . . . . ?
C3 C2 C14 C15 93.94(16) . . . . ?
C1 C2 C14 C15 -83.33(17) . . . . ?
C31 C30 C31 C32 -57.1(2) 6 . . . ?
P1 C30 C31 C32 176.46(11) . . . . ?
C19 C14 C15 C16 0.6(2) . . . . ?
C2 C14 C15 C16 -176.03(13) . . . . ?
C19 C14 C15 C21 -179.27(14) . . . . ?
C2 C14 C15 C21 4.2(2) . . . . ?
C24 C25 C26 C27 -57.79(17) . . . . ?
C14 C15 C16 C17 -0.6(2) . . . . ?
C21 C15 C16 C17 179.19(14) . . . . ?
C30 C31 C32 C33 55.76(18) . . . . ?
C15 C16 C17 C18 0.3(2) . . . . ?
C15 C16 C17 C22 -179.32(15) . . . . ?
C25 C24 C29 C28 -60.46(17) . . . . ?
P1 C24 C29 C28 166.63(12) . . . . ?
C16 C17 C18 C19 0.0(2) . . . . ?
C22 C17 C18 C19 179.68(15) . . . . ?
C17 C18 C19 C14 -0.1(2) . . . . ?
C17 C18 C19 C20 -179.19(16) . . . . ?
C15 C14 C19 C18 -0.2(2) . . . . ?
C2 C14 C19 C18 176.32(14) . . . . ?
C15 C14 C19 C20 178.90(15) . . . . ?
C2 C14 C19 C20 -4.6(2) . . . . ?
C31 C32 C33 C32 -54.0(2) . . . 6 ?
C24 C29 C28 C27 57.15(19) . . . . ?
C29 C28 C27 C26 -54.6(2) . . . . ?
C25 C26 C27 C28 54.9(2) . . . . ?
C9 C9 C7 C8 -5.91(14) 6 . . . ?
C9 C9 C7 C6 171.84(9) 6 . . . ?
C8 C8 C7 C9 5.88(14) 6 . . . ?
Pt1 C8 C7 C9 86.34(12) . . . . ?
C8 C8 C7 C6 -172.05(8) 6 . . . ?
Pt1 C8 C7 C6 -91.59(11) . . . . ?
C5 C6 C7 C9 44.98(19) . . . . ?
C1 C6 C7 C9 -135.91(13) . . . . ?
C5 C6 C7 C8 -137.20(13) . . . . ?
C1 C6 C7 C8 41.91(17) . . . . ?
C62 C62 C61 C60 0.4(3) 2_656 . . . ?
C62 C61 C60 C60 0.1(4) . . . 2_656 ?
C51 C52 C51 C51 -0.003(0) 2_655 . . 6 ?
